data_4336641
loop_
_publ_author_name
'Abhijeet K. Chaudhari'
'Sanjog S. Nagarkar'
'Biplab Joarder'
'Soumya Mukherjee'
'Sujit K. Ghosh'

_publ_section_title
;
 Structural Dynamism and Controlled Chemical Blocking/Unblocking of Active
 Coordination Space of a Soft Porous Crystal
;
_journal_name_full 'Inorganic Chemistry'
_journal_page_first 12784
_journal_page_last 12789
_journal_paper_doi 10.1021/ic402058f
_journal_volume 52
_journal_year 2013
_chemical_formula_moiety 'C66 H56 Cd3 O22'
_chemical_formula_sum 'C66 H56 Cd3 O22'
_chemical_formula_weight 1538.31
_chemical_name_systematic
; 
 ? 
;
_space_group_IT_number 14
_symmetry_cell_setting monoclinic
_symmetry_space_group_name_Hall '-P 2ybc'
_symmetry_space_group_name_H-M 'P 1 21/c 1'
_atom_sites_solution_hydrogens geom
_atom_sites_solution_primary direct
_atom_sites_solution_secondary difmap
_audit_creation_method SHELXL-97
_cell_angle_alpha 90.00
_cell_angle_beta 98.409(3)
_cell_angle_gamma 90.00
_cell_formula_units_Z 4
_cell_length_a 15.870(3)
_cell_length_b 20.433(4)
_cell_length_c 19.220(3)
_cell_measurement_temperature 200(2)
_cell_volume 6165.5(19)
_computing_cell_refinement 'Bruker SMART'
_computing_data_collection 'Bruker SMART'
_computing_data_reduction 'Bruker SAINT'
_computing_molecular_graphics 'Bruker SHELXTL'
_computing_publication_material 'Bruker SHELXTL'
_computing_structure_refinement 'SHELXL-97 (Sheldrick, 2008)'
_computing_structure_solution 'SHELXL-97 (Sheldrick, 2008)'
_diffrn_ambient_temperature 200(2)
_diffrn_measured_fraction_theta_full 0.951
_diffrn_measured_fraction_theta_max 0.951
_diffrn_radiation_monochromator graphite
_diffrn_radiation_source 'fine-focus sealed tube'
_diffrn_radiation_type MoK\a
_diffrn_radiation_wavelength 0.71073
_diffrn_reflns_av_R_equivalents 0.0375
_diffrn_reflns_av_sigmaI/netI 0.0505
_diffrn_reflns_limit_h_max 17
_diffrn_reflns_limit_h_min -17
_diffrn_reflns_limit_k_max 17
_diffrn_reflns_limit_k_min -22
_diffrn_reflns_limit_l_max 20
_diffrn_reflns_limit_l_min -9
_diffrn_reflns_number 20537
_diffrn_reflns_theta_full 22.78
_diffrn_reflns_theta_max 22.78
_diffrn_reflns_theta_min 3.07
_exptl_absorpt_coefficient_mu 1.106
_exptl_absorpt_correction_T_max 0.9167
_exptl_absorpt_correction_T_min 0.8787
_exptl_absorpt_correction_type multi-scan
_exptl_absorpt_process_details 'multi-scan absorption'
_exptl_crystal_density_diffrn 1.657
_exptl_crystal_F_000 3088
_exptl_crystal_size_max 0.12
_exptl_crystal_size_mid 0.10
_exptl_crystal_size_min 0.08
_refine_diff_density_max 5.613
_refine_diff_density_min -3.147
_refine_diff_density_rms 0.215
_refine_ls_extinction_method none
_refine_ls_goodness_of_fit_ref 1.152
_refine_ls_hydrogen_treatment mixed
_refine_ls_matrix_type full
_refine_ls_number_parameters 811
_refine_ls_number_reflns 7946
_refine_ls_number_restraints 67
_refine_ls_restrained_S_all 1.148
_refine_ls_R_factor_all 0.1261
_refine_ls_R_factor_gt 0.1049
_refine_ls_shift/su_max 0.001
_refine_ls_shift/su_mean 0.000
_refine_ls_structure_factor_coef Fsqd
_refine_ls_weighting_details 'calc w=1/[\s^2^(Fo^2^)+(0.0002P)^2^+381.4212P] where P=(Fo^2^+2Fc^2^)/3'
_refine_ls_weighting_scheme calc
_refine_ls_wR_factor_gt 0.2528
_refine_ls_wR_factor_ref 0.2675
_reflns_number_gt 6188
_reflns_number_total 7946
_reflns_threshold_expression >2sigma(I)
_cod_data_source_file ic402058f_si_005.cif
_cod_data_source_block compound1D
_cod_original_cell_volume 6165.6(19)
_cod_database_code 4336641

loop_
_symmetry_equiv_pos_as_xyz
'x, y, z'
'-x, y+1/2, -z+1/2'
'-x, -y, -z'
'x, -y-1/2, z-1/2'

loop_
_atom_site_label
_atom_site_type_symbol
_atom_site_fract_x
_atom_site_fract_y
_atom_site_fract_z
_atom_site_U_iso_or_equiv
_atom_site_adp_type
_atom_site_occupancy
_atom_site_symmetry_multiplicity
_atom_site_calc_flag
_atom_site_refinement_flags
_atom_site_disorder_group
C1 C 1.3444(11) 1.1680(9) 0.6392(10) 0.027(4) Uani 1 1 d . .
C2 C 1.2848(11) 1.1540(9) 0.6925(10) 0.032(5) Uani 1 1 d . .
C3 C 1.3140(14) 1.1382(10) 0.7614(12) 0.045(6) Uani 1 1 d . .
H3 H 1.3720 1.1323 0.7760 0.054 Uiso 1 1 calc R .
C4 C 1.2566(17) 1.1310(11) 0.8088(13) 0.056(7) Uani 1 1 d . .
H4 H 1.2752 1.1202 0.8556 0.067 Uiso 1 1 calc R .
C5 C 1.1699(17) 1.1405(11) 0.7844(17) 0.063(7) Uani 1 1 d U .
C6 C 1.1428(16) 1.1560(13) 0.7176(14) 0.063(7) Uani 1 1 d . .
H6 H 1.0850 1.1632 0.7032 0.075 Uiso 1 1 calc R .
C7 C 1.1979(13) 1.1616(11) 0.6701(13) 0.051(6) Uani 1 1 d . .
H7 H 1.1778 1.1704 0.6232 0.061 Uiso 1 1 calc R .
C8 C 1.0763(13) 1.0812(10) 0.8502(11) 0.042(5) Uani 1 1 d U .
C9 C 1.0047(11) 1.0885(9) 0.8823(9) 0.030(4) Uani 1 1 d . .
H9 H 0.9875 1.1297 0.8952 0.036 Uiso 1 1 calc R .
C10 C 0.9592(11) 1.0335(9) 0.8947(10) 0.029(4) Uani 1 1 d . .
C11 C 0.9849(12) 0.9707(10) 0.8767(11) 0.035(5) Uani 1 1 d . .
H11 H 0.9552 0.9334 0.8865 0.043 Uiso 1 1 calc R .
C12 C 1.0569(11) 0.9672(9) 0.8437(10) 0.033(5) Uani 1 1 d . .
C13 C 1.1035(12) 1.0204(9) 0.8314(11) 0.035(5) Uani 1 1 d . .
H13 H 1.1527 1.0160 0.8108 0.042 Uiso 1 1 calc R .
C14 C 0.8261(12) 0.9950(10) 0.9185(12) 0.037(5) Uani 1 1 d . .
C15 C 0.8146(14) 0.9533(11) 0.9690(14) 0.057(7) Uani 1 1 d . .
H15 H 0.8496 0.9564 1.0121 0.069 Uiso 1 1 calc R .
C16 C 0.7534(14) 0.9062(11) 0.9602(12) 0.048(6) Uani 1 1 d . .
H16 H 0.7462 0.8781 0.9970 0.058 Uiso 1 1 calc R .
C17 C 0.7020(13) 0.9005(9) 0.8957(13) 0.043(6) Uani 1 1 d . .
C18 C 0.6361(11) 0.8483(10) 0.8863(10) 0.033(5) Uani 1 1 d . .
C19 C 0.7116(13) 0.9437(10) 0.8429(12) 0.047(6) Uani 1 1 d . .
H19 H 0.6758 0.9409 0.8002 0.056 Uiso 1 1 calc R .
C20 C 0.7746(12) 0.9916(10) 0.8527(11) 0.042(5) Uani 1 1 d . .
H20 H 0.7823 1.0205 0.8168 0.050 Uiso 1 1 calc R .
C21 C 1.1594(12) 0.8814(9) 0.8469(11) 0.035(5) Uani 1 1 d . .
C22 C 1.1972(12) 0.8885(10) 0.9180(10) 0.036(5) Uani 1 1 d . .
H22 H 1.1696 0.9123 0.9492 0.043 Uiso 1 1 calc R .
C23 C 1.2769(12) 0.8592(10) 0.9413(11) 0.039(5) Uani 1 1 d . .
H23 H 1.3020 0.8637 0.9878 0.047 Uiso 1 1 calc R .
C24 C 1.3176(11) 0.8236(8) 0.8945(9) 0.025(4) Uani 1 1 d . .
C25 C 1.4012(13) 0.7921(10) 0.9184(11) 0.039(5) Uani 1 1 d U 1
C26 C 1.2778(12) 0.8172(10) 0.8248(12) 0.042(5) Uani 1 1 d . .
H26 H 1.3055 0.7940 0.7932 0.051 Uiso 1 1 calc R .
C27 C 1.1977(12) 0.8446(10) 0.8013(12) 0.043(5) Uani 1 1 d . .
H27 H 1.1711 0.8378 0.7554 0.052 Uiso 1 1 calc R .
C28 C 0.3764(11) 0.2709(8) 0.8691(9) 0.024(4) Uani 1 1 d U 1
C29 C 0.2940(11) 0.3065(9) 0.8540(11) 0.032(5) Uani 1 1 d . .
C30 C 0.2590(12) 0.3383(10) 0.9078(11) 0.038(5) Uani 1 1 d . .
H30 H 0.2867 0.3357 0.9538 0.046 Uiso 1 1 calc R .
C31 C 0.1843(12) 0.3733(11) 0.8934(13) 0.047(6) Uani 1 1 d . .
H31 H 0.1610 0.3948 0.9287 0.057 Uiso 1 1 calc R .
C32 C 0.1448(11) 0.3751(9) 0.8226(11) 0.035(5) Uani 1 1 d . .
C33 C 0.1777(11) 0.3426(9) 0.7680(10) 0.034(5) Uani 1 1 d . .
H33 H 0.1497 0.3433 0.7220 0.041 Uiso 1 1 calc R .
C34 C 0.2530(12) 0.3099(10) 0.7859(10) 0.034(5) Uani 1 1 d . .
H34 H 0.2774 0.2891 0.7507 0.041 Uiso 1 1 calc R .
C35 C 0.0483(11) 0.4626(9) 0.8378(10) 0.034(5) Uani 1 1 d . .
C36 C 0.0968(12) 0.5169(9) 0.8385(11) 0.034(5) Uani 1 1 d . .
H36 H 0.1464 0.5166 0.8181 0.041 Uiso 1 1 calc R .
C37 C 0.0725(11) 0.5717(9) 0.8693(10) 0.031(5) Uani 1 1 d . .
C38 C -0.0002(11) 0.5740(9) 0.8997(10) 0.032(5) Uani 1 1 d . .
H38 H -0.0158 0.6122 0.9210 0.039 Uiso 1 1 calc R .
C39 C -0.0498(11) 0.5185(10) 0.8979(10) 0.033(5) Uani 1 1 d . .
C40 C -0.0263(12) 0.4607(9) 0.8676(11) 0.034(5) Uani 1 1 d . .
H40 H -0.0588 0.4229 0.8673 0.041 Uiso 1 1 calc R .
C41 C 0.1783(14) 0.6374(11) 0.8283(11) 0.047(6) Uani 1 1 d . .
C42 C 0.2625(13) 0.6364(11) 0.8509(13) 0.049(6) Uani 1 1 d . .
H42 H 0.2822 0.6273 0.8979 0.059 Uiso 1 1 calc R .
C43 C 0.3197(13) 0.6484(10) 0.8057(11) 0.041(5) Uani 1 1 d . .
H43 H 0.3776 0.6494 0.8226 0.049 Uiso 1 1 calc R .
C44 C 0.2921(12) 0.6593(9) 0.7346(11) 0.036(5) Uani 1 1 d . .
C45 C 0.3564(13) 0.6711(10) 0.6877(11) 0.038(5) Uani 1 1 d . .
C46 C 0.2050(13) 0.6608(12) 0.7098(12) 0.052(6) Uani 1 1 d . .
H46 H 0.1848 0.6677 0.6625 0.062 Uiso 1 1 calc R .
C47 C 0.1491(13) 0.6516(11) 0.7590(13) 0.052(6) Uani 1 1 d . .
H47 H 0.0908 0.6551 0.7444 0.063 Uiso 1 1 calc R .
C48 C -0.1846(12) 0.4783(11) 0.9145(12) 0.044(6) Uani 1 1 d . .
C49 C -0.2079(13) 0.4346(12) 0.9594(13) 0.054(6) Uani 1 1 d . .
H49 H -0.1789 0.4326 1.0051 0.065 Uiso 1 1 calc R .
C50 C -0.2743(13) 0.3925(11) 0.9390(12) 0.049(6) Uani 1 1 d . .
H50 H -0.2905 0.3636 0.9720 0.058 Uiso 1 1 calc R .
C51 C -0.3180(11) 0.3913(9) 0.8714(9) 0.026(4) Uani 1 1 d . .
C52 C -0.2956(12) 0.4359(9) 0.8242(10) 0.036(5) Uani 1 1 d . .
H52 H -0.3247 0.4366 0.7786 0.044 Uiso 1 1 calc R .
C53 C -0.2297(13) 0.4803(10) 0.8438(11) 0.040(5) Uani 1 1 d . .
H53 H -0.2151 0.5108 0.8117 0.048 Uiso 1 1 calc R .
C54 C 0.3883(12) 0.8420(9) 0.6510(13) 0.040(6) Uani 1 1 d . .
C55 C 1.514(3) 1.4543(16) 0.372(2) 0.135(10) Uani 1 1 d U .
H55A H 1.5682 1.4667 0.3989 0.162 Uiso 1 1 calc R .
H55B H 1.5231 1.4445 0.3243 0.162 Uiso 1 1 calc R .
C56 C 1.452(3) 1.5087(17) 0.372(2) 0.136(10) Uani 1 1 d U .
H56A H 1.4807 1.5498 0.3838 0.164 Uiso 1 1 calc R .
H56B H 1.4175 1.5130 0.3259 0.164 Uiso 1 1 calc R .
C57 C 1.397(3) 1.4913(17) 0.425(2) 0.135(10) Uani 1 1 d U .
H57A H 1.3377 1.4883 0.4049 0.162 Uiso 1 1 calc R .
H57B H 1.4033 1.5224 0.4638 0.162 Uiso 1 1 calc R .
C58 C 1.436(2) 1.4211(16) 0.4500(19) 0.100(10) Uani 1 1 d U .
H58A H 1.4722 1.4257 0.4948 0.120 Uiso 1 1 calc R .
H58B H 1.3893 1.3919 0.4568 0.120 Uiso 1 1 calc R .
C59 C 0.492(2) 0.482(2) 0.119(2) 0.122(14) Uani 1 1 d . .
H59A H 0.4673 0.4417 0.1336 0.146 Uiso 1 1 calc R .
H59B H 0.4456 0.5099 0.0972 0.146 Uiso 1 1 calc R .
C60 C 0.540(2) 0.517(2) 0.184(2) 0.15(2) Uani 1 1 d . .
H60A H 0.5086 0.5538 0.1981 0.175 Uiso 1 1 calc R .
H60B H 0.5546 0.4872 0.2228 0.175 Uiso 1 1 calc R .
C61 C 0.616(4) 0.538(3) 0.155(2) 0.22(4) Uani 1 1 d . .
H61A H 0.6666 0.5223 0.1847 0.265 Uiso 1 1 calc R .
H61B H 0.6185 0.5857 0.1548 0.265 Uiso 1 1 calc R .
C62 C 0.6163(19) 0.5138(14) 0.0818(15) 0.078(9) Uani 1 1 d . .
H62A H 0.6069 0.5492 0.0479 0.094 Uiso 1 1 calc R .
H62B H 0.6696 0.4921 0.0771 0.094 Uiso 1 1 calc R .
C63 C 1.020(4) 0.230(2) 0.442(3) 0.23(4) Uani 1 1 d G .
H63A H 1.0273 0.1842 0.4318 0.279 Uiso 1 1 calc R .
H63B H 1.0440 0.2557 0.4065 0.279 Uiso 1 1 calc R .
C64 C 0.933(3) 0.245(2) 0.440(3) 0.25(4) Uani 1 1 d G .
H64A H 0.9152 0.2779 0.4037 0.299 Uiso 1 1 calc R .
H64B H 0.8984 0.2064 0.4290 0.299 Uiso 1 1 calc R .
C65 C 0.921(4) 0.270(2) 0.507(4) 0.40(9) Uani 1 1 d G .
H65A H 0.8984 0.3142 0.5022 0.478 Uiso 1 1 calc R .
H65B H 0.8816 0.2427 0.5274 0.478 Uiso 1 1 calc R .
C66 C 1.002(6) 0.270(3) 0.550(2) 0.42(10) Uani 1 1 d G .
H66A H 0.9999 0.2430 0.5911 0.506 Uiso 1 1 calc R .
H66B H 1.0167 0.3145 0.5659 0.506 Uiso 1 1 calc R .
Cd1 Cd 1.44420(8) 1.22229(7) 0.55135(7) 0.0297(4) Uani 1 1 d . .
Cd2 Cd 0.50818(8) 0.76745(7) 0.77195(8) 0.0305(4) Uani 1 1 d . .
Cd3 Cd 1.53472(8) 1.29237(7) 0.40241(8) 0.0297(4) Uani 1 1 d . .
O1 O 1.4223(7) 1.1823(6) 0.6666(7) 0.033(3) Uani 1 1 d . .
O2 O 1.3213(9) 1.1671(8) 0.5769(8) 0.053(4) Uani 1 1 d . .
O3 O 1.3749(10) 1.3133(7) 0.5644(8) 0.057(5) Uani 1 1 d . .
O4 O 1.5230(12) 1.1419(8) 0.5145(10) 0.076(6) Uani 1 1 d . .
O5 O 1.5682(8) 1.2936(6) 0.5259(7) 0.036(3) Uani 1 1 d U .
O6 O 1.4102(7) 1.2414(7) 0.4364(7) 0.036(3) Uani 1 1 d U 1
O7 O 1.4164(7) 1.2469(7) 0.3205(7) 0.037(3) Uani 1 1 d . .
O8 O 1.6666(8) 1.3295(7) 0.3780(7) 0.044(4) Uani 1 1 d . .
O9 O 1.5864(10) 1.1887(6) 0.4004(8) 0.049(4) Uani 1 1 d . .
O10 O 1.4791(12) 1.3956(9) 0.4043(11) 0.082(6) Uani 1 1 d . .
O11 O 1.1173(12) 1.1393(8) 0.8385(10) 0.076(5) Uani 1 1 d U .
O12 O 0.8892(8) 1.0430(7) 0.9284(8) 0.045(4) Uani 1 1 d . .
O13 O 1.0790(8) 0.9052(7) 0.8234(8) 0.045(4) Uani 1 1 d . .
O14 O 0.0656(8) 0.4047(7) 0.8029(8) 0.047(4) Uani 1 1 d . .
O15 O -0.1202(9) 0.5232(7) 0.9326(8) 0.049(4) Uani 1 1 d . .
O16 O 0.1184(9) 0.6305(7) 0.8730(8) 0.056(4) Uani 1 1 d . .
O17 O 0.4321(8) 0.6840(6) 0.7113(7) 0.039(3) Uani 1 1 d . .
O18 O 0.4375(8) 0.7630(6) 0.8693(7) 0.036(3) Uani 1 1 d . .
O19 O 0.5976(9) 0.8407(7) 0.8233(8) 0.046(4) Uani 1 1 d . .
O20 O 0.4145(9) 0.8361(7) 0.7143(7) 0.044(4) Uani 1 1 d . .
O21 O 0.5486(14) 0.4697(11) 0.0731(12) 0.100(7) Uani 1 1 d . .
O22 O 1.063(3) 0.246(3) 0.510(4) 0.39(5) Uani 1 1 d G .

loop_
_atom_site_aniso_label
_atom_site_aniso_U_11
_atom_site_aniso_U_22
_atom_site_aniso_U_33
_atom_site_aniso_U_23
_atom_site_aniso_U_13
_atom_site_aniso_U_12
C1 0.024(11) 0.033(11) 0.025(12) -0.005(8) 0.009(9) -0.014(8)
C2 0.023(10) 0.042(12) 0.029(11) 0.002(9) 0.001(9) -0.010(9)
C3 0.048(13) 0.034(12) 0.058(16) 0.007(10) 0.021(12) -0.002(10)
C4 0.09(2) 0.043(14) 0.041(14) -0.004(11) 0.034(14) -0.014(13)
C5 0.068(17) 0.041(13) 0.10(2) -0.032(13) 0.072(16) -0.029(12)
C6 0.046(15) 0.09(2) 0.054(17) -0.013(15) 0.024(14) -0.018(13)
C7 0.038(13) 0.070(16) 0.047(14) -0.013(12) 0.013(11) -0.013(11)
C8 0.046(12) 0.033(11) 0.047(13) -0.021(10) 0.009(11) -0.020(10)
C9 0.028(10) 0.035(11) 0.026(11) -0.007(8) 0.005(9) 0.001(9)
C10 0.020(10) 0.037(11) 0.031(11) -0.007(9) 0.007(9) 0.004(9)
C11 0.025(11) 0.038(12) 0.044(13) 0.008(9) 0.006(9) -0.003(9)
C12 0.018(10) 0.033(11) 0.041(12) -0.007(9) -0.018(9) 0.002(9)
C13 0.019(10) 0.043(13) 0.044(13) -0.007(10) 0.005(9) 0.004(9)
C14 0.021(10) 0.038(12) 0.052(14) -0.016(11) -0.001(10) -0.005(9)
C15 0.038(13) 0.055(16) 0.074(19) -0.002(14) -0.009(12) -0.014(12)
C16 0.057(15) 0.051(14) 0.038(14) 0.007(11) 0.011(12) -0.012(12)
C17 0.040(12) 0.029(11) 0.066(16) 0.002(11) 0.032(12) -0.005(9)
C18 0.023(10) 0.042(12) 0.027(12) -0.014(10) -0.015(9) -0.001(9)
C19 0.036(12) 0.050(14) 0.053(15) 0.005(11) 0.007(11) -0.006(10)
C20 0.033(11) 0.054(14) 0.040(13) 0.015(10) 0.008(10) -0.017(10)
C21 0.024(11) 0.034(11) 0.048(13) -0.004(10) 0.003(10) 0.010(9)
C22 0.035(11) 0.051(13) 0.023(11) -0.008(9) 0.006(9) 0.007(10)
C23 0.024(11) 0.058(14) 0.037(12) 0.005(10) 0.010(9) 0.009(10)
C24 0.021(9) 0.031(10) 0.022(10) 0.011(8) 0.001(8) 0.013(8)
C25 0.039(5) 0.039(5) 0.039(5) -0.0002(10) 0.0057(13) -0.0002(10)
C26 0.026(11) 0.049(13) 0.055(15) 0.004(11) 0.016(10) 0.013(10)
C27 0.028(11) 0.049(13) 0.052(14) 0.005(11) 0.003(10) 0.000(10)
C28 0.020(8) 0.030(9) 0.018(9) 0.000(7) -0.010(8) -0.011(7)
C29 0.016(9) 0.032(11) 0.055(14) -0.006(9) 0.021(9) -0.002(8)
C30 0.034(12) 0.046(13) 0.037(12) -0.003(10) 0.014(10) 0.000(10)
C31 0.022(11) 0.054(14) 0.071(17) 0.004(12) 0.023(11) 0.013(10)
C32 0.018(10) 0.035(11) 0.049(13) 0.001(10) -0.007(9) 0.000(8)
C33 0.025(10) 0.044(12) 0.032(11) -0.012(9) 0.002(9) 0.004(9)
C34 0.029(11) 0.050(13) 0.021(11) -0.005(9) -0.004(9) 0.002(9)
C35 0.020(10) 0.038(12) 0.038(12) -0.011(9) -0.011(9) 0.008(9)
C36 0.023(10) 0.035(12) 0.043(13) 0.003(10) -0.001(9) 0.004(9)
C37 0.021(10) 0.041(12) 0.032(11) -0.005(9) 0.003(9) -0.012(9)
C38 0.027(11) 0.027(11) 0.043(12) -0.010(9) 0.005(9) 0.004(8)
C39 0.023(10) 0.050(13) 0.027(11) -0.005(9) 0.009(9) -0.006(9)
C40 0.032(11) 0.026(11) 0.046(13) 0.007(9) 0.008(10) 0.000(8)
C41 0.051(15) 0.064(15) 0.029(13) 0.003(11) 0.015(11) -0.023(12)
C42 0.039(14) 0.054(14) 0.054(15) 0.003(11) 0.009(12) -0.012(11)
C43 0.032(11) 0.055(14) 0.034(12) 0.010(10) 0.004(10) -0.008(10)
C44 0.031(11) 0.027(11) 0.054(14) -0.010(10) 0.017(10) -0.006(8)
C45 0.040(13) 0.036(12) 0.038(13) 0.012(9) 0.011(11) -0.009(10)
C46 0.031(12) 0.076(17) 0.047(14) 0.001(12) 0.000(11) -0.006(11)
C47 0.022(11) 0.069(16) 0.068(17) -0.023(13) 0.012(11) -0.020(11)
C48 0.023(11) 0.054(14) 0.059(16) -0.018(12) 0.014(11) -0.011(10)
C49 0.031(12) 0.080(18) 0.048(15) 0.007(13) -0.003(11) -0.024(12)
C50 0.033(12) 0.064(15) 0.048(15) 0.022(12) 0.003(11) -0.012(11)
C51 0.018(9) 0.032(11) 0.028(11) -0.001(8) 0.004(8) 0.001(8)
C52 0.034(11) 0.039(12) 0.033(12) 0.001(9) -0.007(9) -0.007(9)
C53 0.041(12) 0.047(13) 0.032(12) 0.006(10) 0.009(10) -0.010(10)
C54 0.026(11) 0.033(12) 0.070(17) -0.012(11) 0.030(12) -0.006(9)
C55 0.20(3) 0.065(15) 0.15(2) 0.013(16) 0.05(2) 0.019(16)
C56 0.20(3) 0.069(14) 0.15(2) 0.010(15) 0.043(19) 0.021(15)
C57 0.20(3) 0.069(15) 0.14(2) 0.010(15) 0.04(2) 0.015(16)
C58 0.12(3) 0.09(2) 0.10(3) -0.009(18) 0.02(2) 0.015(19)
C59 0.11(3) 0.13(3) 0.14(4) -0.04(3) 0.05(3) -0.02(2)
C60 0.09(3) 0.19(5) 0.15(4) -0.08(4) -0.02(3) 0.05(3)
C61 0.34(8) 0.27(6) 0.06(3) -0.03(3) 0.06(4) -0.23(6)
C62 0.09(2) 0.070(19) 0.07(2) 0.002(15) -0.003(17) -0.035(17)
C63 0.27(8) 0.12(4) 0.36(11) 0.08(5) 0.19(8) 0.10(5)
C64 0.11(4) 0.11(4) 0.52(14) -0.04(6) 0.01(6) 0.02(3)
C65 0.60(17) 0.24(9) 0.47(15) 0.22(10) 0.49(15) 0.26(10)
C66 0.6(2) 0.10(6) 0.6(2) 0.02(9) 0.2(2) 0.05(10)
Cd1 0.0244(7) 0.0383(8) 0.0279(8) -0.0065(6) 0.0090(6) -0.0053(6)
Cd2 0.0213(7) 0.0393(8) 0.0310(8) 0.0020(7) 0.0043(6) -0.0003(6)
Cd3 0.0227(7) 0.0349(8) 0.0316(8) -0.0009(6) 0.0049(6) -0.0033(6)
O1 0.014(7) 0.042(8) 0.042(8) -0.002(6) 0.007(6) 0.000(6)
O2 0.044(9) 0.085(12) 0.032(9) -0.008(8) 0.016(8) -0.020(8)
O3 0.079(12) 0.056(10) 0.034(9) -0.011(8) -0.003(8) 0.037(9)
O4 0.105(15) 0.049(10) 0.084(14) 0.013(9) 0.049(12) 0.028(10)
O5 0.036(3) 0.036(3) 0.035(3) -0.0008(10) 0.0055(11) -0.0006(10)
O6 0.018(6) 0.056(8) 0.031(7) -0.022(6) -0.001(6) -0.017(6)
O7 0.011(6) 0.061(9) 0.039(9) -0.010(7) 0.006(6) -0.001(6)
O8 0.030(8) 0.073(11) 0.028(8) 0.002(7) 0.001(6) -0.017(7)
O9 0.069(10) 0.031(8) 0.055(10) -0.007(7) 0.035(8) 0.011(7)
O10 0.070(12) 0.068(13) 0.099(16) -0.020(11) -0.020(11) 0.032(10)
O11 0.097(12) 0.052(10) 0.094(13) -0.019(9) 0.067(11) -0.029(9)
O12 0.033(8) 0.041(8) 0.066(11) -0.025(7) 0.023(7) -0.014(6)
O13 0.032(8) 0.037(8) 0.067(11) -0.012(7) 0.005(7) 0.012(6)
O14 0.019(7) 0.048(9) 0.071(11) -0.019(8) -0.006(7) 0.007(6)
O15 0.037(8) 0.059(10) 0.057(10) -0.019(8) 0.024(8) -0.020(7)
O16 0.054(10) 0.059(10) 0.060(11) -0.019(8) 0.029(8) -0.028(8)
O17 0.035(8) 0.044(8) 0.040(8) -0.002(7) 0.018(7) -0.015(6)
O18 0.031(7) 0.049(8) 0.032(8) 0.002(6) 0.015(6) 0.009(6)
O19 0.042(9) 0.044(9) 0.056(10) 0.002(7) 0.015(8) -0.017(7)
O20 0.045(9) 0.070(10) 0.020(8) 0.013(7) 0.011(7) 0.024(7)
O21 0.102(16) 0.102(16) 0.104(18) -0.050(14) 0.042(14) -0.024(13)
O22 0.45(11) 0.39(11) 0.31(9) 0.02(8) -0.02(8) 0.16(8)

loop_
_atom_type_symbol
_atom_type_description
_atom_type_scat_dispersion_real
_atom_type_scat_dispersion_imag
_atom_type_scat_source
C C 0.0033 0.0016 'International Tables Vol C Tables 4.2.6.8 and 6.1.1.4'
H H 0.0000 0.0000 'International Tables Vol C Tables 4.2.6.8 and 6.1.1.4'
Cd Cd -0.8075 1.2024 'International Tables Vol C Tables 4.2.6.8 and 6.1.1.4'
O O 0.0106 0.0060 'International Tables Vol C Tables 4.2.6.8 and 6.1.1.4'

loop_
_geom_angle_atom_site_label_1
_geom_angle_atom_site_label_2
_geom_angle_atom_site_label_3
_geom_angle
_geom_angle_site_symmetry_1
_geom_angle_site_symmetry_3
O2 C1 O1 122.7(17) . .
O2 C1 C2 122.7(16) . .
O1 C1 C2 114.6(16) . .
O2 C1 Cd1 60.4(10) . .
O1 C1 Cd1 63.6(9) . .
C2 C1 Cd1 166.7(13) . .
C3 C2 C7 120.2(19) . .
C3 C2 C1 122.5(17) . .
C7 C2 C1 117.2(18) . .
C2 C3 C4 120(2) . .
C2 C3 H3 120.1 . .
C4 C3 H3 120.1 . .
C3 C4 C5 118(2) . .
C3 C4 H4 120.9 . .
C5 C4 H4 120.9 . .
C6 C5 C4 121(2) . .
C6 C5 O11 125(3) . .
C4 C5 O11 114(3) . .
C5 C6 C7 121(2) . .
C5 C6 H6 119.4 . .
C7 C6 H6 119.4 . .
C6 C7 C2 119(2) . .
C6 C7 H7 120.3 . .
C2 C7 H7 120.3 . .
C9 C8 C13 121.6(18) . .
C9 C8 O11 114.7(18) . .
C13 C8 O11 123.7(19) . .
C10 C9 C8 118.5(17) . .
C10 C9 H9 120.7 . .
C8 C9 H9 120.7 . .
C9 C10 O12 116.5(16) . .
C9 C10 C11 121.6(17) . .
O12 C10 C11 121.8(17) . .
C12 C11 C10 116.7(17) . .
C12 C11 H11 121.7 . .
C10 C11 H11 121.7 . .
C13 C12 O13 121.1(18) . .
C13 C12 C11 123.1(18) . .
O13 C12 C11 115.8(17) . .
C12 C13 C8 118.4(19) . .
C12 C13 H13 120.8 . .
C8 C13 H13 120.8 . .
C15 C14 O12 121.6(19) . .
C15 C14 C20 120.4(19) . .
O12 C14 C20 118(2) . .
C14 C15 C16 122(2) . .
C14 C15 H15 118.8 . .
C16 C15 H15 118.8 . .
C15 C16 C17 119(2) . .
C15 C16 H16 120.5 . .
C17 C16 H16 120.5 . .
C19 C17 C16 120(2) . .
C19 C17 C18 122(2) . .
C16 C17 C18 118.8(19) . .
O3 C18 O19 124.0(18) 2_746 .
O3 C18 C17 120.3(17) 2_746 .
O19 C18 C17 115.6(19) . .
C17 C19 C20 121(2) . .
C17 C19 H19 119.7 . .
C20 C19 H19 119.7 . .
C19 C20 C14 117.9(19) . .
C19 C20 H20 121.1 . .
C14 C20 H20 121.1 . .
C27 C21 O13 117.4(18) . .
C27 C21 C22 120.7(18) . .
O13 C21 C22 121.5(17) . .
C23 C22 C21 119.7(18) . .
C23 C22 H22 120.1 . .
C21 C22 H22 120.1 . .
C24 C23 C22 119.8(18) . .
C24 C23 H23 120.1 . .
C22 C23 H23 120.1 . .
C23 C24 C26 118.8(16) . .
C23 C24 C25 120.4(17) . .
C26 C24 C25 120.8(17) . .
O5 C25 O18 122(2) 2_846 1_655
O5 C25 C24 122(2) 2_846 .
O18 C25 C24 116.0(17) 1_655 .
C24 C26 C27 122.1(19) . .
C24 C26 H26 119.0 . .
C27 C26 H26 119.0 . .
C21 C27 C26 119(2) . .
C21 C27 H27 120.6 . .
C26 C27 H27 120.6 . .
O7 C28 O6 119.0(16) 4_476 4_476
O7 C28 C29 121.5(16) 4_476 .
O6 C28 C29 119.5(17) 4_476 .
C34 C29 C30 119.7(18) . .
C34 C29 C28 119.3(17) . .
C30 C29 C28 120.9(18) . .
C31 C30 C29 121(2) . .
C31 C30 H30 119.5 . .
C29 C30 H30 119.5 . .
C30 C31 C32 117(2) . .
C30 C31 H31 121.5 . .
C32 C31 H31 121.5 . .
O14 C32 C33 114.9(17) . .
O14 C32 C31 121.8(18) . .
C33 C32 C31 123.0(17) . .
C34 C33 C32 116.7(18) . .
C34 C33 H33 121.6 . .
C32 C33 H33 121.6 . .
C33 C34 C29 122.5(18) . .
C33 C34 H34 118.7 . .
C29 C34 H34 118.7 . .
C36 C35 C40 122.5(18) . .
C36 C35 O14 123.1(18) . .
C40 C35 O14 114.3(17) . .
C37 C36 C35 119.1(19) . .
C37 C36 H36 120.4 . .
C35 C36 H36 120.4 . .
C36 C37 C38 122.0(18) . .
C36 C37 O16 123.6(17) . .
C38 C37 O16 114.4(17) . .
C37 C38 C39 118.3(17) . .
C37 C38 H38 120.8 . .
C39 C38 H38 120.8 . .
C38 C39 O15 115.4(17) . .
C38 C39 C40 121.4(17) . .
O15 C39 C40 123.0(17) . .
C35 C40 C39 116.5(17) . .
C35 C40 H40 121.7 . .
C39 C40 H40 121.7 . .
C42 C41 C47 120(2) . .
C42 C41 O16 123(2) . .
C47 C41 O16 117(2) . .
C41 C42 C43 121(2) . .
C41 C42 H42 119.6 . .
C43 C42 H42 119.6 . .
C42 C43 C44 121(2) . .
C42 C43 H43 119.6 . .
C44 C43 H43 119.6 . .
C43 C44 C46 119.5(19) . .
C43 C44 C45 118.6(18) . .
C46 C44 C45 122(2) . .
O17 C45 O8 119.1(18) . 3_776
O17 C45 C44 121.9(19) . .
O8 C45 C44 119.0(19) 3_776 .
O17 C45 Cd3 60.4(10) . 3_776
O8 C45 Cd3 58.9(10) 3_776 3_776
C44 C45 Cd3 172.8(14) . 3_776
C44 C46 C47 117(2) . .
C44 C46 H46 121.3 . .
C47 C46 H46 121.3 . .
C41 C47 C46 122(2) . .
C41 C47 H47 119.2 . .
C46 C47 H47 119.2 . .
C49 C48 O15 123(2) . .
C49 C48 C53 118.9(19) . .
O15 C48 C53 118(2) . .
C48 C49 C50 121(2) . .
C48 C49 H49 119.7 . .
C50 C49 H49 119.7 . .
C49 C50 C51 123(2) . .
C49 C50 H50 118.7 . .
C51 C50 H50 118.7 . .
C52 C51 C50 118.0(17) . .
C52 C51 C54 120.4(17) . 2_546
C50 C51 C54 121.6(18) . 2_546
C51 C52 C53 120.8(18) . .
C51 C52 H52 119.6 . .
C53 C52 H52 119.6 . .
C52 C53 C48 119.1(18) . .
C52 C53 H53 120.4 . .
C48 C53 H53 120.4 . .
O20 C54 O9 128(2) . 3_776
O20 C54 C51 118.2(17) . 2_556
O9 C54 C51 114(2) 3_776 2_556
C56 C55 O10 108(3) . .
C56 C55 H55A 110.1 . .
O10 C55 H55A 110.1 . .
C56 C55 H55B 110.1 . .
O10 C55 H55B 110.1 . .
H55A C55 H55B 108.4 . .
C57 C56 C55 106(3) . .
C57 C56 H56A 110.5 . .
C55 C56 H56A 110.5 . .
C57 C56 H56B 110.5 . .
C55 C56 H56B 110.5 . .
H56A C56 H56B 108.7 . .
C56 C57 C58 101(3) . .
C56 C57 H57A 111.6 . .
C58 C57 H57A 111.6 . .
C56 C57 H57B 111.6 . .
C58 C57 H57B 111.6 . .
H57A C57 H57B 109.4 . .
O10 C58 C57 112(3) . .
O10 C58 H58A 109.2 . .
C57 C58 H58A 109.2 . .
O10 C58 H58B 109.2 . .
C57 C58 H58B 109.2 . .
H58A C58 H58B 107.9 . .
O21 C59 C60 108(3) . .
O21 C59 H59A 110.2 . .
C60 C59 H59A 110.2 . .
O21 C59 H59B 110.2 . .
C60 C59 H59B 110.2 . .
H59A C59 H59B 108.5 . .
C61 C60 C59 100(4) . .
C61 C60 H60A 111.7 . .
C59 C60 H60A 111.7 . .
C61 C60 H60B 111.7 . .
C59 C60 H60B 111.7 . .
H60A C60 H60B 109.4 . .
C60 C61 C62 112(4) . .
C60 C61 H61A 109.3 . .
C62 C61 H61A 109.3 . .
C60 C61 H61B 109.3 . .
C62 C61 H61B 109.3 . .
H61A C61 H61B 107.9 . .
O21 C62 C61 103(3) . .
O21 C62 H62A 111.2 . .
C61 C62 H62A 111.2 . .
O21 C62 H62B 111.2 . .
C61 C62 H62B 111.2 . .
H62A C62 H62B 109.1 . .
O22 C63 C64 108.0 . .
O22 C63 H63A 110.1 . .
C64 C63 H63A 110.1 . .
O22 C63 H63B 110.1 . .
C64 C63 H63B 110.1 . .
H63A C63 H63B 108.4 . .
C65 C64 C63 108.0 . .
C65 C64 H64A 110.1 . .
C63 C64 H64A 110.1 . .
C65 C64 H64B 110.1 . .
C63 C64 H64B 110.1 . .
H64A C64 H64B 108.4 . .
C66 C65 C64 108.0 . .
C66 C65 H65A 110.1 . .
C64 C65 H65A 110.1 . .
C66 C65 H65B 110.1 . .
C64 C65 H65B 110.1 . .
H65A C65 H65B 108.4 . .
C65 C66 O22 108.0 . .
C65 C66 H66A 110.1 . .
O22 C66 H66A 110.1 . .
C65 C66 H66B 110.1 . .
O22 C66 H66B 110.1 . .
H66A C66 H66B 108.4 . .
O3 Cd1 O6 85.0(5) . .
O3 Cd1 O4 165.9(6) . .
O6 Cd1 O4 83.1(6) . .
O3 Cd1 O2 86.4(6) . .
O6 Cd1 O2 101.6(5) . .
O4 Cd1 O2 103.4(6) . .
O3 Cd1 O18 89.5(5) . 2_756
O6 Cd1 O18 128.7(4) . 2_756
O4 Cd1 O18 91.9(6) . 2_756
O2 Cd1 O18 128.9(5) . 2_756
O3 Cd1 O1 92.3(5) . .
O6 Cd1 O1 156.1(4) . .
O4 Cd1 O1 101.7(5) . .
O2 Cd1 O1 54.5(5) . .
O18 Cd1 O1 74.9(4) 2_756 .
O3 Cd1 O5 87.2(6) . .
O6 Cd1 O5 78.0(4) . .
O4 Cd1 O5 82.9(6) . .
O2 Cd1 O5 173.6(5) . .
O18 Cd1 O5 50.8(4) 2_756 .
O1 Cd1 O5 125.7(4) . .
O3 Cd1 C1 85.9(6) . .
O6 Cd1 C1 127.5(5) . .
O4 Cd1 C1 107.5(6) . .
O2 Cd1 C1 26.2(5) . .
O18 Cd1 C1 102.8(5) 2_756 .
O1 Cd1 C1 28.7(5) . .
O5 Cd1 C1 152.7(5) . .
O19 Cd2 O20 97.8(6) . .
O19 Cd2 O1 93.1(5) . 2_746
O20 Cd2 O1 166.8(5) . 2_746
O19 Cd2 O7 93.4(5) . 3_776
O20 Cd2 O7 94.7(5) . 3_776
O1 Cd2 O7 92.0(5) 2_746 3_776
O19 Cd2 O17 171.2(5) . .
O20 Cd2 O17 87.2(5) . .
O1 Cd2 O17 82.9(5) 2_746 .
O7 Cd2 O17 78.9(4) 3_776 .
O19 Cd2 O18 91.2(5) . .
O20 Cd2 O18 93.4(5) . .
O1 Cd2 O18 78.9(4) 2_746 .
O7 Cd2 O18 170.1(5) 3_776 .
O17 Cd2 O18 95.7(5) . .
O9 Cd3 O10 178.5(7) . .
O9 Cd3 O8 87.9(5) . .
O10 Cd3 O8 93.6(7) . .
O9 Cd3 O5 89.9(5) . .
O10 Cd3 O5 90.2(6) . .
O8 Cd3 O5 97.0(5) . .
O9 Cd3 O17 92.5(5) . 3_776
O10 Cd3 O17 88.0(7) . 3_776
O8 Cd3 O17 54.7(4) . 3_776
O5 Cd3 O17 151.5(5) . 3_776
O9 Cd3 O6 85.1(5) . .
O10 Cd3 O6 93.5(7) . .
O8 Cd3 O6 171.7(5) . .
O5 Cd3 O6 78.7(4) . .
O17 Cd3 O6 129.8(4) 3_776 .
O9 Cd3 O7 83.1(5) . .
O10 Cd3 O7 95.6(5) . .
O8 Cd3 O7 128.2(5) . .
O5 Cd3 O7 133.7(4) . .
O17 Cd3 O7 74.8(4) 3_776 .
O6 Cd3 O7 55.1(4) . .
O9 Cd3 C45 88.9(6) . 3_776
O10 Cd3 C45 92.3(7) . 3_776
O8 Cd3 C45 27.6(5) . 3_776
O5 Cd3 C45 124.6(6) . 3_776
O17 Cd3 C45 27.2(5) 3_776 3_776
O6 Cd3 C45 156.0(5) . 3_776
O7 Cd3 C45 101.1(6) . 3_776
C1 O1 Cd2 137.4(11) . 2_756
C1 O1 Cd1 87.7(10) . .
Cd2 O1 Cd1 95.3(4) 2_756 .
C1 O2 Cd1 93.4(11) . .
C18 O3 Cd1 135.8(13) 2_756 .
C25 O5 Cd3 167.0(15) 2_856 .
C25 O5 Cd1 92.2(13) 2_856 .
Cd3 O5 Cd1 96.9(5) . .
C28 O6 Cd1 157.2(12) 4_675 .
C28 O6 Cd3 92.7(10) 4_675 .
Cd1 O6 Cd3 104.8(4) . .
C28 O7 Cd2 155.8(12) 4_675 3_776
C28 O7 Cd3 93.2(10) 4_675 .
Cd2 O7 Cd3 96.2(4) 3_776 .
C45 O8 Cd3 93.5(11) 3_776 .
C54 O9 Cd3 128.6(14) 3_776 .
C58 O10 C55 103(3) . .
C58 O10 Cd3 129(2) . .
C55 O10 Cd3 124(2) . .
C8 O11 C5 118.1(17) . .
C10 O12 C14 116.6(14) . .
C21 O13 C12 119.3(15) . .
C32 O14 C35 117.8(14) . .
C48 O15 C39 116.9(15) . .
C41 O16 C37 117.2(16) . .
C45 O17 Cd2 138.2(13) . .
C45 O17 Cd3 92.4(12) . 3_776
Cd2 O17 Cd3 98.4(5) . 3_776
C25 O18 Cd2 151.0(12) 1_455 .
C25 O18 Cd1 94.9(11) 1_455 2_746
Cd2 O18 Cd1 95.8(4) . 2_746
C18 O19 Cd2 133.9(13) . .
C54 O20 Cd2 131.3(13) . .
C59 O21 C62 112(2) . .
C63 O22 C66 108.0 . .

loop_
_geom_bond_atom_site_label_1
_geom_bond_atom_site_label_2
_geom_bond_distance
_geom_bond_site_symmetry_2
C1 O2 1.20(2) .
C1 O1 1.30(2) .
C1 C2 1.52(3) .
C1 Cd1 2.715(17) .
C2 C3 1.38(3) .
C2 C7 1.39(3) .
C3 C4 1.39(3) .
C3 H3 0.9300 .
C4 C5 1.40(4) .
C4 H4 0.9300 .
C5 C6 1.33(4) .
C5 O11 1.43(3) .
C6 C7 1.36(3) .
C6 H6 0.9300 .
C7 H7 0.9300 .
C8 C9 1.38(3) .
C8 C13 1.38(3) .
C8 O11 1.39(2) .
C9 C10 1.38(3) .
C9 H9 0.9300 .
C10 O12 1.38(2) .
C10 C11 1.41(3) .
C11 C12 1.39(3) .
C11 H11 0.9300 .
C12 C13 1.35(3) .
C12 O13 1.39(2) .
C13 H13 0.9300 .
C14 C15 1.32(3) .
C14 O12 1.40(2) .
C14 C20 1.40(3) .
C15 C16 1.36(3) .
C15 H15 0.9300 .
C16 C17 1.39(3) .
C16 H16 0.9300 .
C17 C19 1.37(3) .
C17 C18 1.49(3) .
C18 O3 1.22(2) 2_746
C18 O19 1.28(2) .
C19 C20 1.39(3) .
C19 H19 0.9300 .
C20 H20 0.9300 .
C21 C27 1.36(3) .
C21 O13 1.38(2) .
C21 C22 1.42(3) .
C22 C23 1.41(3) .
C22 H22 0.9300 .
C23 C24 1.39(3) .
C23 H23 0.9300 .
C24 C26 1.40(3) .
C24 C25 1.49(3) .
C25 O5 1.11(2) 2_846
C25 O18 1.32(2) 1_655
C26 C27 1.40(3) .
C26 H26 0.9300 .
C27 H27 0.9300 .
C28 O7 1.26(2) 4_476
C28 O6 1.35(2) 4_476
C28 C29 1.49(2) .
C29 C34 1.38(3) .
C29 C30 1.40(3) .
C30 C31 1.38(3) .
C30 H30 0.9300 .
C31 C32 1.41(3) .
C31 H31 0.9300 .
C32 O14 1.40(2) .
C32 C33 1.40(3) .
C33 C34 1.37(3) .
C33 H33 0.9300 .
C34 H34 0.9300 .
C35 C36 1.35(3) .
C35 C40 1.39(3) .
C35 O14 1.41(2) .
C36 C37 1.35(3) .
C36 H36 0.9300 .
C37 C38 1.37(3) .
C37 O16 1.40(2) .
C38 C39 1.38(3) .
C38 H38 0.9300 .
C39 O15 1.39(2) .
C39 C40 1.39(3) .
C40 H40 0.9300 .
C41 C42 1.34(3) .
C41 C47 1.38(3) .
C41 O16 1.38(2) .
C42 C43 1.37(3) .
C42 H42 0.9300 .
C43 C44 1.39(3) .
C43 H43 0.9300 .
C44 C46 1.39(3) .
C44 C45 1.48(3) .
C45 O17 1.25(2) .
C45 O8 1.26(2) 3_776
C45 Cd3 2.724(19) 3_776
C46 C47 1.40(3) .
C46 H46 0.9300 .
C47 H47 0.9300 .
C48 C49 1.33(3) .
C48 O15 1.38(2) .
C48 C53 1.44(3) .
C49 C50 1.37(3) .
C49 H49 0.9300 .
C50 C51 1.38(3) .
C50 H50 0.9300 .
C51 C52 1.37(3) .
C51 C54 1.52(3) 2_546
C52 C53 1.39(3) .
C52 H52 0.9300 .
C53 H53 0.9300 .
C54 O20 1.23(3) .
C54 O9 1.28(2) 3_776
C54 C51 1.52(3) 2_556
C55 C56 1.49(5) .
C55 O10 1.49(4) .
C55 H55A 0.9700 .
C55 H55B 0.9700 .
C56 C57 1.48(5) .
C56 H56A 0.9700 .
C56 H56B 0.9700 .
C57 C58 1.60(4) .
C57 H57A 0.9700 .
C57 H57B 0.9700 .
C58 O10 1.30(3) .
C58 H58A 0.9700 .
C58 H58B 0.9700 .
C59 O21 1.38(4) .
C59 C60 1.53(5) .
C59 H59A 0.9700 .
C59 H59B 0.9700 .
C60 C61 1.46(6) .
C60 H60A 0.9700 .
C60 H60B 0.9700 .
C61 C62 1.49(5) .
C61 H61A 0.9700 .
C61 H61B 0.9700 .
C62 O21 1.39(3) .
C62 H62A 0.9700 .
C62 H62B 0.9700 .
C63 O22 1.4200 .
C63 C64 1.4200 .
C63 H63A 0.9700 .
C63 H63B 0.9700 .
C64 C65 1.4200 .
C64 H64A 0.9700 .
C64 H64B 0.9700 .
C65 C66 1.4200 .
C65 H65A 0.9700 .
C65 H65B 0.9700 .
C66 O22 1.4200 .
C66 H66A 0.9700 .
C66 H66B 0.9700 .
Cd1 O3 2.193(14) .
Cd1 O6 2.230(13) .
Cd1 O4 2.241(16) .
Cd1 O2 2.365(14) .
Cd1 O18 2.388(13) 2_756
Cd1 O1 2.433(13) .
Cd1 O5 2.553(13) .
Cd2 O19 2.196(14) .
Cd2 O20 2.218(13) .
Cd2 O1 2.293(12) 2_746
Cd2 O7 2.302(13) 3_776
Cd2 O17 2.305(13) .
Cd2 O18 2.320(12) .
Cd3 O9 2.273(13) .
Cd3 O10 2.289(17) .
Cd3 O8 2.337(13) .
Cd3 O5 2.355(13) .
Cd3 O17 2.371(13) 3_776
Cd3 O6 2.407(12) .
Cd3 O7 2.450(12) .
Cd3 C45 2.724(19) 3_776
O1 Cd2 2.292(12) 2_756
O3 C18 1.22(2) 2_756
O5 C25 1.11(2) 2_856
O6 C28 1.35(2) 4_675
O7 C28 1.26(2) 4_675
O7 Cd2 2.302(13) 3_776
O8 C45 1.26(2) 3_776
O9 C54 1.28(2) 3_776
O17 Cd3 2.371(13) 3_776
O18 C25 1.32(2) 1_455
O18 Cd1 2.388(13) 2_746
